data_4070784
loop_
_publ_author_name
'Kelly III, Roy A.'
'Clavier, Herv\'e'
'Giudice, Simona'
'Scott, Natalie M.'
'Stevens, Edwin D.'
'Bordner, Jon'
'Samardjiev, Ivan'
'Hoff, Carl D.'
'Cavallo, Luigi'
'Nolan, Steven P.'

_publ_section_title
;
 Determination of N-Heterocyclic Carbene (NHC) Steric and Electronic
 Parameters using the [(NHC)Ir(CO)2Cl] System
;
_journal_issue 2
_journal_name_full Organometallics
_journal_page_first 202
_journal_paper_doi 10.1021/om701001g
_journal_volume 27
_journal_year 2008
_chemical_formula_sum 'C35 H50 Cl Ir N2'
_chemical_formula_weight 726.42
_chemical_name_systematic
;
?
;
_space_group_IT_number 14
_symmetry_cell_setting monoclinic
_symmetry_space_group_name_Hall '-P 2yn'
_symmetry_space_group_name_H-M 'P 1 21/n 1'
_atom_sites_solution_hydrogens geom
_atom_sites_solution_primary direct
_atom_sites_solution_secondary difmap
_audit_creation_method SHELXL-97
_cell_angle_alpha 90.00
_cell_angle_beta 102.4810(10)
_cell_angle_gamma 90.00
_cell_formula_units_Z 8
_cell_length_a 16.7211(8)
_cell_length_b 10.5462(5)
_cell_length_c 38.526(2)
_cell_measurement_temperature 298(2)
_cell_volume 6633.3(6)
_computing_cell_refinement 'Bruker SMART'
_computing_data_collection 'Bruker SMART'
_computing_data_reduction 'Bruker SAINT'
_computing_molecular_graphics 'Bruker SHELXTL'
_computing_publication_material 'Bruker SHELXTL'
_computing_structure_refinement 'SHELXL-97 (Sheldrick, 1997)'
_computing_structure_solution 'SHELXS-97 (Sheldrick, 1990)'
_diffrn_ambient_temperature 298(2)
_diffrn_measured_fraction_theta_full 0.657
_diffrn_measured_fraction_theta_max 0.657
_diffrn_measurement_device_type 'CCD area detector'
_diffrn_measurement_method 'phi and omega scans'
_diffrn_radiation_monochromator graphite
_diffrn_radiation_source 'fine-focus sealed tube'
_diffrn_radiation_type MoK\a
_diffrn_radiation_wavelength 0.71073
_diffrn_reflns_av_R_equivalents 0.0412
_diffrn_reflns_av_sigmaI/netI 0.0773
_diffrn_reflns_limit_h_max 16
_diffrn_reflns_limit_h_min -16
_diffrn_reflns_limit_k_max 10
_diffrn_reflns_limit_k_min -10
_diffrn_reflns_limit_l_max 38
_diffrn_reflns_limit_l_min -38
_diffrn_reflns_number 19108
_diffrn_reflns_theta_full 20.82
_diffrn_reflns_theta_max 20.82
_diffrn_reflns_theta_min 2.01
_exptl_absorpt_coefficient_mu 4.131
_exptl_absorpt_correction_type none
_exptl_crystal_colour YELLOW
_exptl_crystal_density_diffrn 1.455
_exptl_crystal_density_method 'not measured'
_exptl_crystal_description PRISM
_exptl_crystal_F_000 2944
_exptl_crystal_size_max 0.38
_exptl_crystal_size_mid 0.24
_exptl_crystal_size_min 0.22
_refine_diff_density_max 0.695
_refine_diff_density_min -0.345
_refine_diff_density_rms 0.059
_refine_ls_extinction_method none
_refine_ls_goodness_of_fit_ref 0.472
_refine_ls_hydrogen_treatment mixed
_refine_ls_matrix_type full
_refine_ls_number_parameters 703
_refine_ls_number_reflns 4564
_refine_ls_number_restraints 0
_refine_ls_restrained_S_all 0.472
_refine_ls_R_factor_all 0.0341
_refine_ls_R_factor_gt 0.0277
_refine_ls_shift/su_max 0.435
_refine_ls_shift/su_mean 0.013
_refine_ls_structure_factor_coef Fsqd
_refine_ls_weighting_details 'calc w=1/[\s^2^(Fo^2^)+(0.1000P)^2^+0.0000P] where P=(Fo^2^+2Fc^2^)/3'
_refine_ls_weighting_scheme calc
_refine_ls_wR_factor_gt 0.0673
_refine_ls_wR_factor_ref 0.0714
_reflns_number_gt 3723
_reflns_number_total 4564
_reflns_threshold_expression >2sigma(I)
_cod_data_source_file om701001g-file015.cif
_cod_data_source_block i461
_cod_depositor_comments
;
The following automatic conversions were performed:

'_symmetry_cell_setting' value 'Monoclinic' changed to 'monoclinic'
according to /home/saulius/struct/CIF-dictionaries/cif_core.dic
dictionary named 'cif_core.dic' version 2.4.1 from 2010-06-29.

Automatic conversion script
Id: cif_fix_values 1715 2011-07-08 13:25:40Z adriana 
;
_cod_original_cell_volume 6633.2(6)
_cod_original_sg_symbol_H-M P2(1)/n
_cod_database_code 4070784

loop_
_symmetry_equiv_pos_as_xyz
'x, y, z'
'-x+1/2, y+1/2, -z+1/2'
'-x, -y, -z'
'x-1/2, -y-1/2, z-1/2'

loop_
_atom_site_label
_atom_site_type_symbol
_atom_site_fract_x
_atom_site_fract_y
_atom_site_fract_z
_atom_site_U_iso_or_equiv
_atom_site_adp_type
_atom_site_occupancy
_atom_site_symmetry_multiplicity
_atom_site_calc_flag
_atom_site_refinement_flags
Ir1 Ir 0.124981(11) 0.465859(16) 0.127044(4) 0.04536(6) Uani 1 1 d .
Cl1 Cl 0.18970(10) 0.64354(11) 0.10813(4) 0.0760(4) Uani 1 1 d .
C1 C 0.0161(3) 0.5798(5) 0.12503(15) 0.0676(16) Uani 1 1 d .
H1A H 0.0138 0.6567 0.1106 0.080 Uiso 1 1 calc R
C2 C 0.0663(3) 0.5900(4) 0.15878(13) 0.0601(14) Uani 1 1 d .
H2A H 0.0928 0.6729 0.1639 0.080 Uiso 1 1 calc R
C3 C 0.0494(5) 0.5235(5) 0.19050(15) 0.092(2) Uani 1 1 d .
H3A H 0.0802 0.5650 0.2117 0.080 Uiso 1 1 calc R
H3B H -0.0083 0.5329 0.1905 0.080 Uiso 1 1 calc R
C4 C 0.0687(5) 0.3943(7) 0.19256(19) 0.141(3) Uani 1 1 d .
H4A H 0.0218 0.3493 0.1975 0.080 Uiso 1 1 calc R
H4B H 0.1135 0.3823 0.2130 0.080 Uiso 1 1 calc R
C5 C 0.0917(4) 0.3326(5) 0.16207(17) 0.0804(18) Uani 1 1 d .
H5A H 0.1304 0.2621 0.1683 0.080 Uiso 1 1 calc R
C6 C 0.0391(3) 0.3221(5) 0.1280(2) 0.090(2) Uani 1 1 d .
H6A H 0.0487 0.2456 0.1151 0.080 Uiso 1 1 calc R
C7 C -0.0485(5) 0.3658(7) 0.1194(3) 0.147(4) Uani 1 1 d .
H7A H -0.0759 0.3261 0.0973 0.080 Uiso 1 1 calc R
H7B H -0.0749 0.3359 0.1379 0.080 Uiso 1 1 calc R
C8 C -0.0601(4) 0.4986(6) 0.11596(19) 0.099(2) Uani 1 1 d .
H8A H -0.0966 0.5243 0.1311 0.080 Uiso 1 1 calc R
H8B H -0.0875 0.5166 0.0916 0.080 Uiso 1 1 calc R
C9 C 0.2154(3) 0.3575(3) 0.11362(12) 0.0432(12) Uani 1 1 d .
N10 N 0.2864(2) 0.3299(3) 0.13568(10) 0.0446(10) Uani 1 1 d .
C11 C 0.3501(3) 0.2947(5) 0.11634(12) 0.0585(14) Uani 1 1 d .
H11A H 0.3804 0.2206 0.1268 0.080 Uiso 1 1 calc R
H11B H 0.3881 0.3640 0.1161 0.080 Uiso 1 1 calc R
C12 C 0.3020(3) 0.2670(5) 0.08008(13) 0.0656(15) Uani 1 1 d .
H12A H 0.3262 0.3067 0.0621 0.080 Uiso 1 1 calc R
H12B H 0.2977 0.1765 0.0757 0.080 Uiso 1 1 calc R
N13 N 0.2216(2) 0.3226(3) 0.08055(10) 0.0476(10) Uani 1 1 d .
C14 C 0.3014(3) 0.3174(4) 0.17357(12) 0.0507(13) Uani 1 1 d .
C15 C 0.2886(3) 0.2006(4) 0.18753(13) 0.0592(14) Uani 1 1 d .
C16 C 0.3072(5) 0.1885(5) 0.22462(15) 0.088(2) Uani 1 1 d .
H16A H 0.2973 0.1117 0.2348 0.080 Uiso 1 1 calc R
C17 C 0.3395(5) 0.2871(6) 0.24618(15) 0.100(2) Uani 1 1 d .
H17A H 0.3520 0.2768 0.2707 0.080 Uiso 1 1 calc R
C18 C 0.3534(4) 0.4015(6) 0.23138(14) 0.084(2) Uani 1 1 d .
H18A H 0.3747 0.4685 0.2462 0.080 Uiso 1 1 calc R
C19 C 0.3364(3) 0.4192(5) 0.19495(12) 0.0608(15) Uani 1 1 d .
C20 C 0.1568(3) 0.3226(4) 0.04869(12) 0.0502(13) Uani 1 1 d .
C21 C 0.1021(3) 0.2190(5) 0.04322(13) 0.0645(15) Uani 1 1 d .
C22 C 0.0422(3) 0.2210(6) 0.01121(15) 0.0827(18) Uani 1 1 d .
H22A H 0.0046 0.1550 0.0065 0.080 Uiso 1 1 calc R
C23 C 0.0375(4) 0.3157(6) -0.01296(16) 0.083(2) Uani 1 1 d .
H23A H -0.0037 0.3153 -0.0335 0.080 Uiso 1 1 calc R
C24 C 0.0934(4) 0.4114(6) -0.00711(14) 0.0742(17) Uani 1 1 d .
H24A H 0.0896 0.4754 -0.0240 0.080 Uiso 1 1 calc R
C25 C 0.1563(3) 0.4173(5) 0.02326(12) 0.0582(14) Uani 1 1 d .
C26 C 0.2603(4) 0.0868(5) 0.16539(16) 0.0769(18) Uani 1 1 d .
H26A H 0.2388 0.1172 0.1411 0.080 Uiso 1 1 calc R
C27 C 0.3294(5) -0.0052(5) 0.1636(2) 0.109(2) Uani 1 1 d .
H27A H 0.3727 0.0393 0.1560 0.080 Uiso 1 1 calc R
H27B H 0.3091 -0.0714 0.1469 0.080 Uiso 1 1 calc R
H27C H 0.3499 -0.0414 0.1866 0.080 Uiso 1 1 calc R
C28 C 0.1911(4) 0.0115(5) 0.1763(2) 0.103(2) Uani 1 1 d .
H28A H 0.1458 0.0669 0.1767 0.080 Uiso 1 1 calc R
H28B H 0.2106 -0.0239 0.1996 0.080 Uiso 1 1 calc R
H28C H 0.1738 -0.0556 0.1595 0.080 Uiso 1 1 calc R
C29 C 0.3541(4) 0.5454(4) 0.18000(15) 0.0711(18) Uani 1 1 d .
H29A H 0.3280 0.5463 0.1546 0.080 Uiso 1 1 calc R
C30 C 0.4464(4) 0.5606(8) 0.1834(2) 0.120(3) Uani 1 1 d .
H30A H 0.4670 0.4896 0.1724 0.080 Uiso 1 1 calc R
H30B H 0.4730 0.5643 0.2081 0.080 Uiso 1 1 calc R
H30C H 0.4570 0.6374 0.1718 0.080 Uiso 1 1 calc R
C31 C 0.3189(6) 0.6529(5) 0.1975(2) 0.119(3) Uani 1 1 d .
H31A H 0.2611 0.6400 0.1951 0.080 Uiso 1 1 calc R
H31B H 0.3280 0.7313 0.1863 0.080 Uiso 1 1 calc R
H31C H 0.3450 0.6560 0.2223 0.080 Uiso 1 1 calc R
C32 C 0.1099(4) 0.1057(5) 0.06758(15) 0.0789(17) Uani 1 1 d .
H32A H 0.1397 0.1316 0.0913 0.080 Uiso 1 1 calc R
C33 C 0.1580(5) 0.0001(5) 0.05414(19) 0.110(3) Uani 1 1 d .
H33A H 0.2106 0.0318 0.0520 0.080 Uiso 1 1 calc R
H33B H 0.1284 -0.0285 0.0313 0.080 Uiso 1 1 calc R
H33C H 0.1654 -0.0694 0.0706 0.080 Uiso 1 1 calc R
C34 C 0.0267(5) 0.0476(6) 0.07092(19) 0.116(2) Uani 1 1 d .
H34A H -0.0061 0.1114 0.0789 0.080 Uiso 1 1 calc R
H34B H 0.0361 -0.0210 0.0877 0.080 Uiso 1 1 calc R
H34C H -0.0016 0.0163 0.0482 0.080 Uiso 1 1 calc R
C35 C 0.2204(4) 0.5168(5) 0.02651(14) 0.0670(16) Uani 1 1 d .
H35A H 0.2516 0.5177 0.0512 0.080 Uiso 1 1 calc R
C36 C 0.1852(5) 0.6498(5) 0.01732(18) 0.088(2) Uani 1 1 d .
H36A H 0.1492 0.6713 0.0328 0.080 Uiso 1 1 calc R
H36B H 0.1551 0.6513 -0.0069 0.080 Uiso 1 1 calc R
H36C H 0.2291 0.7102 0.0203 0.080 Uiso 1 1 calc R
C37 C 0.2797(4) 0.4818(6) 0.00226(16) 0.0856(19) Uani 1 1 d .
H37A H 0.3016 0.3985 0.0083 0.080 Uiso 1 1 calc R
H37B H 0.3237 0.5422 0.0056 0.080 Uiso 1 1 calc R
H37C H 0.2507 0.4829 -0.0221 0.080 Uiso 1 1 calc R
Ir51 Ir 0.633008(12) 1.147115(13) 0.118977(5) 0.04021(5) Uani 1 1 d .
C51 C 0.7470(3) 1.2215(4) 0.14571(12) 0.0554(14) Uani 1 1 d .
H51A H 0.7839 1.1576 0.1590 0.080 Uiso 1 1 calc R
Cl52 Cl 0.49778(7) 1.07812(11) 0.11185(4) 0.0653(4) Uani 1 1 d .
C52 C 0.7441(3) 1.2200(4) 0.10931(13) 0.0583(14) Uani 1 1 d .
H52A H 0.7795 1.1561 0.1019 0.080 Uiso 1 1 calc R
C53 C 0.7325(4) 1.3408(5) 0.08632(18) 0.0809(19) Uani 1 1 d .
H53A H 0.7568 1.4120 0.1008 0.080 Uiso 1 1 calc R
H53B H 0.7614 1.3307 0.0672 0.080 Uiso 1 1 calc R
C54 C 0.6441(4) 1.3701(5) 0.07066(15) 0.0724(18) Uani 1 1 d .
H54A H 0.6297 1.3342 0.0469 0.080 Uiso 1 1 calc R
H54B H 0.6376 1.4613 0.0684 0.080 Uiso 1 1 calc R
C55 C 0.5852(3) 1.3199(4) 0.09222(14) 0.0577(15) Uani 1 1 d .
H55A H 0.5281 1.3148 0.0792 0.080 Uiso 1 1 calc R
C56 C 0.5955(4) 1.3395(4) 0.12853(14) 0.0601(17) Uani 1 1 d .
H56A H 0.5437 1.3435 0.1366 0.080 Uiso 1 1 calc R
C57 C 0.6624(4) 1.4154(5) 0.15079(15) 0.0785(19) Uani 1 1 d .
H57A H 0.6414 1.4569 0.1695 0.080 Uiso 1 1 calc R
H57B H 0.6790 1.4809 0.1362 0.080 Uiso 1 1 calc R
C58 C 0.7366(5) 1.3375(4) 0.16756(16) 0.078(2) Uani 1 1 d .
H58A H 0.7314 1.3106 0.1911 0.080 Uiso 1 1 calc R
H58B H 0.7852 1.3900 0.1703 0.080 Uiso 1 1 calc R
C59 C 0.6629(3) 0.9602(4) 0.12706(11) 0.0392(11) Uani 1 1 d .
N60 N 0.6973(2) 0.9078(3) 0.15926(9) 0.0469(10) Uani 1 1 d .
C61 C 0.6877(4) 0.7706(4) 0.15931(13) 0.0696(17) Uani 1 1 d .
H61A H 0.6435 0.7457 0.1706 0.080 Uiso 1 1 calc R
H61B H 0.7379 0.7292 0.1713 0.080 Uiso 1 1 calc R
C62 C 0.6674(4) 0.7407(4) 0.11985(13) 0.0720(18) Uani 1 1 d .
H62A H 0.7153 0.7108 0.1119 0.080 Uiso 1 1 calc R
H62B H 0.6242 0.6779 0.1141 0.080 Uiso 1 1 calc R
N63 N 0.6402(3) 0.8640(3) 0.10428(9) 0.0458(11) Uani 1 1 d .
C64 C 0.7379(3) 0.9679(4) 0.19167(11) 0.0489(14) Uani 1 1 d .
C65 C 0.6919(3) 1.0124(5) 0.21522(13) 0.0616(15) Uani 1 1 d .
C66 C 0.7365(4) 1.0629(6) 0.24700(14) 0.085(2) Uani 1 1 d .
H66A H 0.7086 1.0973 0.2632 0.080 Uiso 1 1 calc R
C67 C 0.8196(5) 1.0628(7) 0.25482(16) 0.100(2) Uani 1 1 d .
H67A H 0.8474 1.0937 0.2767 0.080 Uiso 1 1 calc R
C68 C 0.8628(4) 1.0186(6) 0.23145(15) 0.0810(19) Uani 1 1 d .
H68A H 0.9197 1.0215 0.2373 0.080 Uiso 1 1 calc R
C69 C 0.8240(4) 0.9700(4) 0.19950(12) 0.0593(16) Uani 1 1 d .
C70 C 0.6062(3) 0.8674(4) 0.06685(12) 0.0518(14) Uani 1 1 d .
C71 C 0.5255(4) 0.8222(4) 0.05472(14) 0.0668(17) Uani 1 1 d .
C72 C 0.4971(5) 0.8167(6) 0.01865(16) 0.090(2) Uani 1 1 d .
H72A H 0.4440 0.7882 0.0100 0.080 Uiso 1 1 calc R
C73 C 0.5421(6) 0.8503(6) -0.00480(17) 0.106(3) Uani 1 1 d .
H73A H 0.5196 0.8463 -0.0291 0.080 Uiso 1 1 calc R
C74 C 0.6227(5) 0.8913(6) 0.00724(15) 0.094(2) Uani 1 1 d .
H74A H 0.6541 0.9135 -0.0090 0.080 Uiso 1 1 calc R
C75 C 0.6561(3) 0.8988(5) 0.04372(13) 0.0629(15) Uani 1 1 d .
C76 C 0.5990(4) 1.0082(5) 0.20760(15) 0.0720(17) Uani 1 1 d .
H76A H 0.5797 0.9792 0.1830 0.080 Uiso 1 1 calc R
C77 C 0.5706(5) 0.9095(8) 0.2325(2) 0.117(3) Uani 1 1 d .
H77A H 0.5957 0.8290 0.2301 0.080 Uiso 1 1 calc R
H77B H 0.5121 0.9010 0.2261 0.080 Uiso 1 1 calc R
H77C H 0.5866 0.9378 0.2567 0.080 Uiso 1 1 calc R
C78 C 0.5599(5) 1.1352(6) 0.21120(19) 0.100(2) Uani 1 1 d .
H78A H 0.5791 1.1962 0.1964 0.080 Uiso 1 1 calc R
H78B H 0.5743 1.1624 0.2355 0.080 Uiso 1 1 calc R
H78C H 0.5014 1.1276 0.2039 0.080 Uiso 1 1 calc R
C79 C 0.8739(3) 0.9211(5) 0.17441(14) 0.0721(17) Uani 1 1 d .
H79A H 0.8365 0.9036 0.1516 0.080 Uiso 1 1 calc R
C80 C 0.9377(4) 1.0176(7) 0.1677(2) 0.116(3) Uani 1 1 d .
H80A H 0.9110 1.0962 0.1598 0.080 Uiso 1 1 calc R
H80B H 0.9644 0.9854 0.1499 0.080 Uiso 1 1 calc R
H80C H 0.9776 1.0314 0.1894 0.080 Uiso 1 1 calc R
C81 C 0.9176(5) 0.7971(7) 0.1878(2) 0.128(3) Uani 1 1 d .
H81A H 0.8782 0.7366 0.1924 0.080 Uiso 1 1 calc R
H81B H 0.9575 0.8130 0.2093 0.080 Uiso 1 1 calc R
H81C H 0.9444 0.7639 0.1701 0.080 Uiso 1 1 calc R
C82 C 0.4705(3) 0.7755(5) 0.07878(16) 0.0746(18) Uani 1 1 d .
H82A H 0.4957 0.8014 0.1031 0.080 Uiso 1 1 calc R
C83 C 0.4649(5) 0.6315(5) 0.0784(2) 0.114(3) Uani 1 1 d .
H83A H 0.5189 0.5961 0.0851 0.080 Uiso 1 1 calc R
H83B H 0.4394 0.6032 0.0549 0.080 Uiso 1 1 calc R
H83C H 0.4328 0.6043 0.0949 0.080 Uiso 1 1 calc R
C84 C 0.3861(5) 0.8341(6) 0.0694(2) 0.102(3) Uani 1 1 d .
H84A H 0.3909 0.9248 0.0694 0.080 Uiso 1 1 calc R
H84B H 0.3552 0.8087 0.0865 0.080 Uiso 1 1 calc R
H84C H 0.3585 0.8060 0.0461 0.080 Uiso 1 1 calc R
C85 C 0.7458(4) 0.9368(6) 0.05573(17) 0.088(2) Uani 1 1 d .
H85A H 0.7547 0.9594 0.0809 0.080 Uiso 1 1 calc R
C86 C 0.8017(5) 0.8265(7) 0.0529(3) 0.144(3) Uani 1 1 d .
H86A H 0.7873 0.7556 0.0659 0.080 Uiso 1 1 calc R
H86B H 0.8574 0.8504 0.0626 0.080 Uiso 1 1 calc R
H86C H 0.7958 0.8034 0.0284 0.080 Uiso 1 1 calc R
C87 C 0.7674(6) 1.0541(7) 0.03591(19) 0.128(3) Uani 1 1 d .
H87A H 0.7307 1.1222 0.0382 0.080 Uiso 1 1 calc R
H87B H 0.7623 1.0339 0.0112 0.080 Uiso 1 1 calc R
H87C H 0.8227 1.0795 0.0460 0.080 Uiso 1 1 calc R

loop_
_atom_site_aniso_label
_atom_site_aniso_U_11
_atom_site_aniso_U_22
_atom_site_aniso_U_33
_atom_site_aniso_U_23
_atom_site_aniso_U_13
_atom_site_aniso_U_12
Ir1 0.04647(11) 0.04647(11) 0.04715(11) -0.00235(7) 0.01896(9) 0.00602(8)
Cl1 0.0886(9) 0.0520(7) 0.0998(10) 0.0081(6) 0.0477(8) 0.0019(6)
C1 0.048(3) 0.067(3) 0.094(4) 0.005(3) 0.030(3) 0.020(3)
C2 0.068(3) 0.053(3) 0.068(3) -0.012(2) 0.032(3) 0.004(3)
C3 0.117(5) 0.093(4) 0.070(4) -0.022(3) 0.032(4) 0.012(4)
C4 0.226(7) 0.116(5) 0.121(5) 0.044(4) 0.127(5) 0.065(5)
C5 0.081(3) 0.063(3) 0.115(4) 0.028(3) 0.062(3) 0.024(3)
C6 0.056(3) 0.069(3) 0.155(6) -0.026(3) 0.048(4) -0.006(3)
C7 0.057(5) 0.118(6) 0.262(12) -0.022(6) 0.025(6) -0.009(4)
C8 0.070(4) 0.123(5) 0.102(5) 0.004(4) 0.012(4) 0.024(4)
C9 0.055(3) 0.034(2) 0.050(3) -0.0026(18) 0.033(2) -0.0047(18)
N10 0.042(2) 0.0484(19) 0.045(2) -0.0006(16) 0.0134(18) 0.0083(16)
C11 0.053(3) 0.072(3) 0.058(3) 0.006(2) 0.029(2) 0.011(2)
C12 0.061(3) 0.085(3) 0.056(3) -0.006(3) 0.024(2) 0.008(3)
N13 0.044(2) 0.055(2) 0.049(2) -0.0053(17) 0.0229(18) 0.0058(17)
C14 0.057(3) 0.051(2) 0.048(3) 0.003(2) 0.020(2) 0.010(2)
C15 0.071(3) 0.057(3) 0.054(3) 0.016(2) 0.023(2) 0.014(2)
C16 0.134(5) 0.064(3) 0.070(4) 0.020(3) 0.032(4) 0.016(4)
C17 0.151(6) 0.105(4) 0.044(3) 0.016(3) 0.021(4) 0.028(4)
C18 0.117(5) 0.082(4) 0.054(3) -0.009(3) 0.019(3) 0.013(4)
C19 0.072(3) 0.064(3) 0.048(3) 0.007(2) 0.016(3) 0.019(3)
C20 0.046(3) 0.066(3) 0.042(3) -0.014(2) 0.018(2) 0.003(2)
C21 0.061(3) 0.075(3) 0.064(3) -0.023(3) 0.026(3) -0.020(3)
C22 0.072(3) 0.094(4) 0.086(4) -0.042(3) 0.025(3) -0.032(3)
C23 0.071(4) 0.117(4) 0.057(3) -0.013(3) 0.004(3) 0.001(4)
C24 0.072(4) 0.084(4) 0.065(3) -0.001(3) 0.010(3) 0.004(3)
C25 0.061(3) 0.072(3) 0.043(3) -0.005(2) 0.015(2) 0.000(3)
C26 0.093(4) 0.065(3) 0.078(3) 0.009(3) 0.030(3) -0.002(3)
C27 0.135(5) 0.063(3) 0.151(6) -0.004(4) 0.081(4) -0.009(4)
C28 0.104(5) 0.069(4) 0.142(6) 0.008(4) 0.039(5) -0.007(4)
C29 0.091(4) 0.058(3) 0.064(3) -0.010(2) 0.016(3) -0.007(3)
C30 0.093(5) 0.163(6) 0.095(5) -0.002(5) 0.001(4) -0.051(5)
C31 0.189(9) 0.065(4) 0.096(5) -0.014(3) 0.017(6) 0.008(4)
C32 0.104(4) 0.075(3) 0.069(3) -0.026(3) 0.043(3) -0.038(3)
C33 0.162(7) 0.064(3) 0.111(5) 0.004(4) 0.046(5) -0.015(4)
C34 0.144(5) 0.118(5) 0.107(5) -0.041(4) 0.070(4) -0.074(4)
C35 0.076(4) 0.070(3) 0.055(3) 0.006(3) 0.014(3) -0.013(3)
C36 0.093(5) 0.079(4) 0.082(4) 0.017(3) -0.001(4) -0.006(3)
C37 0.076(4) 0.110(4) 0.080(4) 0.020(3) 0.036(3) -0.014(3)
Ir51 0.04628(11) 0.03461(9) 0.04230(10) 0.00034(7) 0.01525(8) 0.00584(7)
C51 0.051(3) 0.052(3) 0.056(3) 0.001(2) -0.002(2) -0.005(2)
Cl52 0.0449(6) 0.0591(7) 0.0974(9) -0.0038(7) 0.0274(6) 0.0060(6)
C52 0.059(3) 0.043(2) 0.081(3) 0.014(2) 0.033(2) 0.000(2)
C53 0.081(4) 0.080(4) 0.087(4) 0.027(3) 0.031(3) -0.002(3)
C54 0.087(4) 0.058(3) 0.073(4) 0.015(3) 0.018(3) 0.003(3)
C55 0.057(3) 0.047(2) 0.063(3) 0.006(2) -0.002(3) 0.011(2)
C56 0.090(4) 0.031(2) 0.060(3) -0.004(2) 0.016(3) 0.024(2)
C57 0.108(5) 0.052(3) 0.076(4) -0.018(3) 0.021(3) -0.004(3)
C58 0.109(5) 0.050(3) 0.075(4) -0.014(3) 0.021(4) -0.006(3)
C59 0.042(2) 0.041(2) 0.039(2) -0.0011(18) 0.021(2) 0.0076(18)
N60 0.069(2) 0.0367(18) 0.0336(19) 0.0007(16) 0.0089(18) 0.0085(19)
C61 0.109(4) 0.041(2) 0.054(3) 0.003(2) 0.007(3) 0.006(3)
C62 0.099(4) 0.038(2) 0.067(3) -0.001(2) -0.010(3) 0.000(3)
N63 0.072(3) 0.0341(18) 0.0309(19) -0.0040(15) 0.0106(19) 0.0088(17)
C64 0.065(3) 0.048(3) 0.033(2) 0.0058(19) 0.009(2) 0.003(2)
C65 0.075(3) 0.067(3) 0.049(3) -0.003(2) 0.028(3) 0.003(3)
C66 0.108(5) 0.106(4) 0.047(3) -0.021(3) 0.032(3) 0.008(4)
C67 0.107(5) 0.138(5) 0.048(3) -0.023(4) -0.001(4) -0.015(4)
C68 0.065(4) 0.113(4) 0.060(3) -0.011(3) 0.001(3) 0.004(3)
C69 0.069(3) 0.070(3) 0.038(3) 0.012(2) 0.011(3) 0.011(3)
C70 0.081(4) 0.041(2) 0.034(2) -0.0089(19) 0.013(3) 0.017(2)
C71 0.084(4) 0.055(3) 0.050(3) -0.013(2) -0.010(3) 0.001(3)
C72 0.097(5) 0.096(4) 0.063(4) -0.012(3) -0.013(4) 0.001(4)
C73 0.155(8) 0.105(5) 0.044(3) -0.017(3) -0.011(5) 0.022(4)
C74 0.158(6) 0.087(4) 0.048(3) -0.006(3) 0.044(4) 0.009(4)
C75 0.083(4) 0.065(3) 0.044(3) -0.008(2) 0.022(3) 0.003(3)
C76 0.080(4) 0.083(3) 0.061(3) -0.002(3) 0.034(3) 0.000(3)
C77 0.100(5) 0.149(6) 0.114(5) 0.023(5) 0.050(4) -0.003(5)
C78 0.104(5) 0.113(5) 0.092(5) -0.006(4) 0.038(4) 0.019(4)
C79 0.060(3) 0.098(4) 0.064(3) 0.010(3) 0.023(3) 0.022(3)
C80 0.084(4) 0.149(6) 0.132(6) 0.029(5) 0.057(4) 0.027(4)
C81 0.132(5) 0.142(6) 0.126(6) 0.014(5) 0.062(5) 0.065(5)
C82 0.064(3) 0.069(3) 0.088(4) -0.007(3) 0.008(3) -0.010(3)
C83 0.113(6) 0.074(4) 0.144(7) -0.005(4) 0.007(6) -0.026(4)
C84 0.070(5) 0.108(5) 0.119(6) -0.016(4) 0.000(4) -0.017(3)
C85 0.098(4) 0.096(4) 0.084(4) -0.026(3) 0.047(3) 0.000(3)
C86 0.100(6) 0.155(6) 0.189(8) -0.065(6) 0.059(6) 0.008(5)
C87 0.162(7) 0.142(6) 0.099(5) -0.017(4) 0.070(5) -0.041(5)

loop_
_atom_type_symbol
_atom_type_description
_atom_type_scat_dispersion_real
_atom_type_scat_dispersion_imag
_atom_type_scat_source
C C 0.0033 0.0016 'International Tables Vol C Tables 4.2.6.8 and 6.1.1.4'
H H 0.0000 0.0000 'International Tables Vol C Tables 4.2.6.8 and 6.1.1.4'
N N 0.0061 0.0033 'International Tables Vol C Tables 4.2.6.8 and 6.1.1.4'
Cl Cl 0.1484 0.1585 'International Tables Vol C Tables 4.2.6.8 and 6.1.1.4'
Ir Ir -1.4442 7.9887 'International Tables Vol C Tables 4.2.6.8 and 6.1.1.4'

loop_
_geom_angle_atom_site_label_1
_geom_angle_atom_site_label_2
_geom_angle_atom_site_label_3
_geom_angle
C9 Ir1 C6 98.5(2)
C9 Ir1 C5 95.79(19)
C6 Ir1 C5 39.4(2)
C9 Ir1 C2 158.26(18)
C6 Ir1 C2 91.8(2)
C5 Ir1 C2 80.0(2)
C9 Ir1 C1 163.7(2)
C6 Ir1 C1 80.1(2)
C5 Ir1 C1 93.3(2)
C2 Ir1 C1 37.43(19)
C9 Ir1 Cl1 87.27(12)
C6 Ir1 Cl1 160.7(2)
C5 Ir1 Cl1 158.71(17)
C2 Ir1 Cl1 89.32(14)
C1 Ir1 Cl1 89.23(15)
C2 C1 C8 124.6(5)
C2 C1 Ir1 71.2(3)
C8 C1 Ir1 110.7(4)
C1 C2 C3 123.2(5)
C1 C2 Ir1 71.4(3)
C3 C2 Ir1 111.6(3)
C4 C3 C2 115.1(5)
C3 C4 C5 119.0(6)
C6 C5 C4 123.9(6)
C6 C5 Ir1 69.9(3)
C4 C5 Ir1 111.6(4)
C5 C6 C7 124.2(7)
C5 C6 Ir1 70.7(3)
C7 C6 Ir1 114.4(4)
C8 C7 C6 115.6(6)
C7 C8 C1 116.5(5)
N10 C9 N13 107.5(4)
N10 C9 Ir1 124.4(3)
N13 C9 Ir1 127.0(3)
C9 N10 C14 127.2(4)
C9 N10 C11 112.0(4)
C14 N10 C11 120.4(4)
N10 C11 C12 102.8(4)
N13 C12 C11 102.8(4)
C9 N13 C20 127.0(4)
C9 N13 C12 112.1(4)
C20 N13 C12 120.5(4)
C15 C14 C19 122.3(4)
C15 C14 N10 118.2(4)
C19 C14 N10 119.2(4)
C14 C15 C16 117.4(5)
C14 C15 C26 123.6(4)
C16 C15 C26 118.9(5)
C17 C16 C15 121.4(5)
C16 C17 C18 119.7(5)
C17 C18 C19 121.5(5)
C18 C19 C14 117.4(5)
C18 C19 C29 119.6(5)
C14 C19 C29 123.0(4)
C25 C20 C21 122.9(4)
C25 C20 N13 118.9(4)
C21 C20 N13 117.9(4)
C22 C21 C20 115.6(5)
C22 C21 C32 120.4(5)
C20 C21 C32 123.7(4)
C23 C22 C21 122.5(5)
C22 C23 C24 119.8(5)
C23 C24 C25 122.5(5)
C24 C25 C20 116.5(5)
C24 C25 C35 120.1(5)
C20 C25 C35 123.4(4)
C15 C26 C27 112.9(5)
C15 C26 C28 115.2(5)
C27 C26 C28 107.9(5)
C31 C29 C19 111.6(6)
C31 C29 C30 111.6(6)
C19 C29 C30 109.7(5)
C21 C32 C33 110.4(5)
C21 C32 C34 114.0(5)
C33 C32 C34 106.7(5)
C25 C35 C36 113.1(5)
C25 C35 C37 109.0(4)
C36 C35 C37 110.1(5)
C59 Ir51 C51 96.82(17)
C59 Ir51 C52 100.51(18)
C51 Ir51 C52 38.47(19)
C59 Ir51 C55 160.18(17)
C51 Ir51 C55 96.96(18)
C52 Ir51 C55 81.81(19)
C59 Ir51 C56 160.70(19)
C51 Ir51 C56 80.5(2)
C52 Ir51 C56 89.3(2)
C55 Ir51 C56 37.31(19)
C59 Ir51 Cl52 85.19(13)
C51 Ir51 Cl52 157.25(14)
C52 Ir51 Cl52 163.17(14)
C55 Ir51 Cl52 87.59(15)
C56 Ir51 Cl52 90.17(17)
C52 C51 C58 125.8(4)
C52 C51 Ir51 70.9(3)
C58 C51 Ir51 111.8(4)
C51 C52 C53 122.9(4)
C51 C52 Ir51 70.6(3)
C53 C52 Ir51 113.3(4)
C54 C53 C52 113.0(5)
C53 C54 C55 114.1(5)
C56 C55 C54 123.2(5)
C56 C55 Ir51 72.1(3)
C54 C55 Ir51 109.8(3)
C55 C56 C57 125.1(6)
C55 C56 Ir51 70.6(2)
C57 C56 Ir51 113.0(4)
C56 C57 C58 113.6(4)
C57 C58 C51 112.5(5)
N63 C59 N60 107.0(3)
N63 C59 Ir51 127.2(3)
N60 C59 Ir51 124.8(3)
C59 N60 C64 129.7(3)
C59 N60 C61 112.2(3)
C64 N60 C61 118.0(3)
N60 C61 C62 101.9(4)
N63 C62 C61 102.0(4)
C59 N63 C70 129.4(3)
C59 N63 C62 112.6(3)
C70 N63 C62 117.1(3)
C65 C64 C69 122.6(4)
C65 C64 N60 119.5(5)
C69 C64 N60 117.7(4)
C64 C65 C66 115.8(5)
C64 C65 C76 123.4(4)
C66 C65 C76 120.8(5)
C67 C66 C65 121.5(6)
C68 C67 C66 121.4(6)
C67 C68 C69 120.8(6)
C68 C69 C64 117.8(5)
C68 C69 C79 119.3(5)
C64 C69 C79 122.9(4)
C75 C70 C71 122.2(4)
C75 C70 N63 119.3(5)
C71 C70 N63 117.9(5)
C72 C71 C70 116.6(6)
C72 C71 C82 118.8(6)
C70 C71 C82 124.6(4)
C73 C72 C71 123.4(7)
C72 C73 C74 119.9(6)
C73 C74 C75 120.0(7)
C70 C75 C74 117.8(6)
C70 C75 C85 123.9(5)
C74 C75 C85 118.3(6)
C78 C76 C65 113.7(5)
C78 C76 C77 109.9(6)
C65 C76 C77 109.6(5)
C69 C79 C81 111.6(5)
C69 C79 C80 112.6(5)
C81 C79 C80 108.9(5)
C84 C82 C83 110.7(5)
C84 C82 C71 112.1(5)
C83 C82 C71 111.2(6)
C86 C85 C75 111.0(5)
C86 C85 C87 111.6(7)
C75 C85 C87 112.5(6)

loop_
_geom_bond_atom_site_label_1
_geom_bond_atom_site_label_2
_geom_bond_distance
Ir1 C9 2.048(5)
Ir1 C6 2.094(6)
Ir1 C5 2.105(6)
Ir1 C2 2.166(5)
Ir1 C1 2.169(5)
Ir1 Cl1 2.3567(14)
C1 C2 1.391(7)
C1 C8 1.512(8)
C2 C3 1.488(8)
C3 C4 1.398(9)
C4 C5 1.465(9)
C5 C6 1.417(9)
C6 C7 1.502(9)
C7 C8 1.416(9)
C9 N10 1.335(6)
C9 N13 1.352(6)
N10 C14 1.433(6)
N10 C11 1.473(6)
C11 C12 1.483(6)
C12 N13 1.470(6)
N13 C20 1.452(6)
C14 C15 1.379(6)
C14 C19 1.402(7)
C15 C16 1.401(7)
C15 C26 1.489(7)
C16 C17 1.367(8)
C17 C18 1.376(9)
C18 C19 1.383(7)
C19 C29 1.505(7)
C20 C25 1.397(7)
C20 C21 1.412(7)
C21 C22 1.410(7)
C21 C32 1.507(7)
C22 C23 1.356(8)
C23 C24 1.361(8)
C24 C25 1.395(7)
C25 C35 1.486(7)
C26 C27 1.522(9)
C26 C28 1.535(9)
C29 C31 1.502(9)
C29 C30 1.529(10)
C32 C33 1.529(9)
C32 C34 1.551(9)
C35 C36 1.533(7)
C35 C37 1.547(9)
Ir51 C59 2.041(4)
Ir51 C51 2.112(4)
Ir51 C52 2.116(5)
Ir51 C55 2.160(4)
Ir51 C56 2.179(4)
Ir51 Cl52 2.3344(12)
C51 C52 1.393(7)
C51 C58 1.516(7)
C52 C53 1.540(7)
C53 C54 1.502(9)
C54 C55 1.514(8)
C55 C56 1.388(7)
C56 C57 1.487(8)
C57 C58 1.512(8)
C59 N63 1.341(5)
C59 N60 1.366(5)
N60 C64 1.434(5)
N60 C61 1.456(6)
C61 C62 1.518(7)
C62 N63 1.462(6)
N63 C70 1.432(6)
C64 C65 1.391(7)
C64 C69 1.405(8)
C65 C66 1.394(7)
C65 C76 1.518(8)
C66 C67 1.357(10)
C67 C68 1.353(10)
C68 C69 1.362(7)
C69 C79 1.499(8)
C70 C75 1.387(8)
C70 C71 1.411(8)
C71 C72 1.369(8)
C71 C82 1.523(8)
C72 C73 1.342(11)
C73 C74 1.395(12)
C74 C75 1.398(7)
C75 C85 1.524(9)
C76 C78 1.510(8)
C76 C77 1.558(9)
C79 C81 1.532(9)
C79 C80 1.535(9)
C82 C84 1.512(9)
C82 C83 1.521(8)
C85 C86 1.511(10)
C85 C87 1.538(10)
